data_7036494
loop_
_publ_author_name
'Zhang, Zong-Hui'
'Liu, Bing'
'Xu, Ling'
'Jiao, Huan'

_publ_section_title
;
 Combination effect of ionic liquid components on the structure and
 properties in 1,4-benzenedicarboxylate based zinc metal-organic
 frameworks.
;
_journal_issue 41
_journal_name_full 'Dalton transactions (Cambridge, England : 2003)'
_journal_page_first 17980
_journal_page_last 17989
_journal_paper_doi 10.1039/c5dt02672e
_journal_volume 44
_journal_year 2015
_chemical_formula_moiety 'C24 H12 Br2 O12 Zn3, 2(C7 H13 N2)'
_chemical_formula_sum 'C38 H38 Br2 N4 O12 Zn3'
_chemical_formula_weight 1098.65
_chemical_name_systematic
; 
 ? 
;
_space_group_IT_number 14
_symmetry_cell_setting monoclinic
_symmetry_space_group_name_Hall '-P 2yn'
_symmetry_space_group_name_H-M 'P 1 21/n 1'
_atom_sites_solution_hydrogens geom
_atom_sites_solution_primary direct
_atom_sites_solution_secondary difmap
_audit_block_doi 10.5517/cc1j5j7g
_audit_creation_method SHELXL-97
_audit_update_record
;
2015-06-08 deposited with the CCDC.
2015-09-11 downloaded from the CCDC.
;
_cell_angle_alpha 90.00
_cell_angle_beta 109.114(4)
_cell_angle_gamma 90.00
_cell_formula_units_Z 2
_cell_length_a 13.0114(5)
_cell_length_b 9.4909(4)
_cell_length_c 18.3354(6)
_cell_measurement_reflns_used 2732
_cell_measurement_temperature 293(2)
_cell_measurement_theta_max 28.5410
_cell_measurement_theta_min 4.4170
_cell_volume 2139.41(15)
_computing_cell_refinement 'CrystalClear (Rigaku Corp., 2002)'
_computing_data_collection 'CrystalClear (Rigaku Corp., 2002)'
_computing_data_reduction 'CrystalClear (Rigaku Corp., 2002)'
_computing_molecular_graphics 'Siemens SHELXTL^TM^ 5'
_computing_publication_material 'Siemens SHELXTL^TM^ 5'
_computing_structure_refinement 'Siemens SHELXTL^TM^ 5'
_computing_structure_solution 'Siemens SHELXTL^TM^ 5'
_diffrn_ambient_temperature 293(2)
_diffrn_measured_fraction_theta_full 0.994
_diffrn_measured_fraction_theta_max 0.994
_diffrn_measurement_device_type 'Rigaku Mercury CCD'
_diffrn_measurement_method \w
_diffrn_radiation_monochromator graphite
_diffrn_radiation_source 'rotating-anode generator'
_diffrn_radiation_type MoK\a
_diffrn_radiation_wavelength 0.71073
_diffrn_reflns_av_R_equivalents 0.0242
_diffrn_reflns_av_sigmaI/netI 0.0379
_diffrn_reflns_limit_h_max 11
_diffrn_reflns_limit_h_min -15
_diffrn_reflns_limit_k_max 11
_diffrn_reflns_limit_k_min -10
_diffrn_reflns_limit_l_max 21
_diffrn_reflns_limit_l_min -21
_diffrn_reflns_number 8248
_diffrn_reflns_theta_full 25.02
_diffrn_reflns_theta_max 25.02
_diffrn_reflns_theta_min 3.80
_exptl_absorpt_coefficient_mu 3.600
_exptl_absorpt_correction_T_max 1.00000
_exptl_absorpt_correction_T_min 0.45976
_exptl_absorpt_correction_type multi-scan
_exptl_absorpt_process_details 'Sphere (CrystalClear)'
_exptl_crystal_colour colorless
_exptl_crystal_density_diffrn 1.705
_exptl_crystal_density_method 'not measured'
_exptl_crystal_description Block
_exptl_crystal_F_000 1100
_exptl_crystal_size_max 0.40
_exptl_crystal_size_mid 0.40
_exptl_crystal_size_min 0.10
_refine_diff_density_max 1.236
_refine_diff_density_min -0.483
_refine_diff_density_rms 0.095
_refine_ls_extinction_method none
_refine_ls_goodness_of_fit_ref 1.047
_refine_ls_hydrogen_treatment constr
_refine_ls_matrix_type full
_refine_ls_number_parameters 268
_refine_ls_number_reflns 3764
_refine_ls_number_restraints 15
_refine_ls_restrained_S_all 1.074
_refine_ls_R_factor_all 0.0512
_refine_ls_R_factor_gt 0.0389
_refine_ls_shift/su_max 0.000
_refine_ls_shift/su_mean 0.000
_refine_ls_structure_factor_coef Fsqd
_refine_ls_weighting_details 'calc w=1/[\s^2^(Fo^2^)+(0.0583P)^2^+2.2536P] where P=(Fo^2^+2Fc^2^)/3'
_refine_ls_weighting_scheme calc
_refine_ls_wR_factor_gt 0.1004
_refine_ls_wR_factor_ref 0.1075
_reflns_number_gt 3145
_reflns_number_total 3764
_reflns_threshold_expression >2sigma(I)
_cod_data_source_file c5dt02672e2.cif
_cod_data_source_block 14
_cod_depositor_comments
;
The following automatic conversions were performed:

'_symmetry_cell_setting' value 'Monoclinic' changed to 'monoclinic'
according to
/usr/data/users/saulius/crontab/automatic-downloads/rss-feeds/RSC/lib/dictionaries/cif_core.dic
dictionary named 'cif_core.dic' version 2.4.2 from 2011-04-26.

Automatic conversion script
Id: cif_fix_values 3271 2015-04-21 07:52:19Z andrius 

 Adding full bibliography for 7036490--7036500.cif.
;
_cod_original_cell_volume 2139.41(14)
_cod_original_sg_symbol_H-M P2(1)/n
_cod_database_code 7036494

loop_
_symmetry_equiv_pos_as_xyz
'x, y, z'
'-x+1/2, y+1/2, -z+1/2'
'-x, -y, -z'
'x-1/2, -y-1/2, z-1/2'

loop_
_atom_site_label
_atom_site_type_symbol
_atom_site_fract_x
_atom_site_fract_y
_atom_site_fract_z
_atom_site_U_iso_or_equiv
_atom_site_adp_type
_atom_site_occupancy
_atom_site_symmetry_multiplicity
_atom_site_calc_flag
_atom_site_refinement_flags
Zn1 Zn 0.80207(3) 0.03752(5) 0.07215(2) 0.01953(15) Uani 1 1 d .
Zn2 Zn 1.0000 0.0000 0.0000 0.01788(17) Uani 1 2 d S
Br1 Br 0.65754(4) 0.14895(7) 0.09989(3) 0.0534(2) Uani 1 1 d .
O11 O 1.1285(2) 0.1253(3) 0.05520(17) 0.0341(7) Uani 1 1 d .
O12 O 1.2704(2) 0.0863(3) 0.01526(16) 0.0348(8) Uani 1 1 d .
O13 O 1.4736(3) 0.4138(3) 0.39230(16) 0.0355(8) Uani 1 1 d .
O14 O 1.6070(2) 0.4262(3) 0.34083(16) 0.0324(7) Uani 1 1 d .
C11 C 1.3002(3) 0.2045(5) 0.1336(2) 0.0247(9) Uani 1 1 d .
C12 C 1.2594(3) 0.2544(5) 0.1894(2) 0.0347(11) Uani 1 1 d .
H12A H 1.1855 0.2463 0.1823 0.042 Uiso 1 1 calc R
C13 C 1.3278(3) 0.3158(6) 0.2555(3) 0.0371(12) Uani 1 1 d .
H13A H 1.2999 0.3496 0.2928 0.045 Uiso 1 1 calc R
C14 C 1.4388(3) 0.3278(4) 0.2668(2) 0.0254(9) Uani 1 1 d .
C15 C 1.4789(3) 0.2801(5) 0.2106(2) 0.0327(11) Uani 1 1 d .
H15A H 1.5525 0.2900 0.2170 0.039 Uiso 1 1 calc R
C16 C 1.4096(3) 0.2170(5) 0.1442(2) 0.0321(10) Uani 1 1 d .
H16A H 1.4373 0.1832 0.1068 0.038 Uiso 1 1 calc R
C17 C 1.2257(3) 0.1335(4) 0.0622(2) 0.0223(9) Uani 1 1 d .
C18 C 1.5117(3) 0.3949(4) 0.3393(2) 0.0242(9) Uani 1 1 d .
O21 O 0.8923(2) 0.1543(3) 0.02750(15) 0.0232(6) Uani 1 1 d .
O22 O 0.9385(3) 0.2667(4) 0.13989(18) 0.0466(9) Uani 1 1 d .
C21 C 0.9687(3) 0.3846(4) 0.0346(2) 0.0258(9) Uani 1 1 d .
C22 C 1.0241(4) 0.4959(5) 0.0791(3) 0.0322(10) Uani 1 1 d .
H22A H 1.0404 0.4935 0.1324 0.039 Uiso 1 1 calc R
C23 C 1.0551(4) 0.6097(5) 0.0451(2) 0.0301(10) Uani 1 1 d .
H23A H 1.0923 0.6839 0.0757 0.036 Uiso 1 1 calc R
C24 C 0.9334(3) 0.2632(5) 0.0719(2) 0.0273(9) Uani 1 1 d .
N1 N 1.8103(7) 0.1492(9) 0.3916(5) 0.114(3) Uani 1 1 d U
H1A H 1.7715 0.1277 0.4200 0.137 Uiso 1 1 calc R
N2 N 1.8705(6) 0.1550(8) 0.2993(4) 0.103(2) Uani 1 1 d U
H2A H 1.8780 0.1370 0.2553 0.123 Uiso 1 1 calc R
C1 C 1.7985(5) 0.0993(8) 0.3258(5) 0.0686(18) Uani 1 1 d U
C2 C 1.8942(7) 0.2424(9) 0.4108(4) 0.078(2) Uani 1 1 d .
H2B H 1.9203 0.2938 0.4563 0.094 Uiso 1 1 calc R
C3 C 1.9309(4) 0.2451(6) 0.3521(3) 0.0427(12) Uani 1 1 d U
C4 C 1.7196(11) -0.0034(15) 0.2974(8) 0.181(6) Uani 1 1 d .
H4A H 1.6810 -0.0180 0.3334 0.272 Uiso 1 1 calc R
H4B H 1.7537 -0.0898 0.2906 0.272 Uiso 1 1 calc R
H4C H 1.6696 0.0267 0.2488 0.272 Uiso 1 1 calc R
C5 C 2.0247(9) 0.3276(11) 0.3484(7) 0.123(3) Uani 1 1 d .
H5A H 2.0084 0.3674 0.2972 0.147 Uiso 1 1 calc R
H5B H 2.0376 0.4049 0.3850 0.147 Uiso 1 1 calc R
C6 C 2.1208(11) 0.2430(17) 0.3657(8) 0.162(5) Uani 1 1 d U
H6A H 2.1333 0.2344 0.3165 0.195 Uiso 1 1 calc R
H6B H 2.1782 0.3041 0.3968 0.195 Uiso 1 1 calc R
C7 C 2.1473(11) 0.1142(16) 0.3986(10) 0.187(5) Uani 1 1 d U
H7A H 2.2171 0.0864 0.3961 0.280 Uiso 1 1 calc R
H7B H 2.0934 0.0467 0.3714 0.280 Uiso 1 1 calc R
H7C H 2.1503 0.1183 0.4516 0.280 Uiso 1 1 calc R

loop_
_atom_site_aniso_label
_atom_site_aniso_U_11
_atom_site_aniso_U_22
_atom_site_aniso_U_33
_atom_site_aniso_U_23
_atom_site_aniso_U_13
_atom_site_aniso_U_12
Zn1 0.0176(3) 0.0248(3) 0.0160(2) -0.00015(18) 0.00523(18) 0.00043(19)
Zn2 0.0156(3) 0.0228(3) 0.0152(3) 0.0000(2) 0.0048(2) -0.0023(3)
Br1 0.0368(3) 0.0752(4) 0.0555(3) -0.0079(3) 0.0250(2) 0.0179(3)
O11 0.0197(16) 0.0417(19) 0.0370(17) -0.0171(14) 0.0043(12) -0.0052(14)
O12 0.0299(17) 0.049(2) 0.0269(15) -0.0184(14) 0.0111(13) -0.0144(15)
O13 0.0441(19) 0.044(2) 0.0211(15) -0.0118(14) 0.0141(13) -0.0168(16)
O14 0.0236(16) 0.0428(19) 0.0272(15) -0.0133(14) 0.0034(12) -0.0055(14)
C11 0.019(2) 0.030(2) 0.023(2) -0.0067(17) 0.0046(16) -0.0055(18)
C12 0.020(2) 0.055(3) 0.031(2) -0.015(2) 0.0110(18) -0.009(2)
C13 0.026(2) 0.062(3) 0.029(2) -0.020(2) 0.0166(18) -0.007(2)
C14 0.027(2) 0.030(2) 0.0176(19) -0.0040(17) 0.0059(16) -0.0058(19)
C15 0.019(2) 0.048(3) 0.030(2) -0.015(2) 0.0061(17) -0.007(2)
C16 0.026(2) 0.048(3) 0.025(2) -0.018(2) 0.0120(18) -0.005(2)
C17 0.020(2) 0.024(2) 0.0207(19) -0.0013(16) 0.0032(16) -0.0037(17)
C18 0.029(2) 0.023(2) 0.019(2) -0.0009(17) 0.0046(17) 0.0012(19)
O21 0.0231(15) 0.0191(15) 0.0295(15) 0.0000(12) 0.0114(12) -0.0003(12)
O22 0.076(3) 0.0355(19) 0.0376(19) -0.0056(15) 0.0307(17) -0.0151(18)
C21 0.027(2) 0.019(2) 0.032(2) 0.0000(17) 0.0112(17) 0.0003(18)
C22 0.040(3) 0.027(2) 0.028(2) -0.0004(19) 0.008(2) -0.006(2)
C23 0.037(3) 0.022(2) 0.030(2) -0.0053(18) 0.0085(19) -0.005(2)
C24 0.029(2) 0.026(2) 0.028(2) -0.0037(18) 0.0112(18) -0.0001(19)
N1 0.102(6) 0.134(7) 0.131(6) 0.023(5) 0.072(5) 0.024(5)
N2 0.105(5) 0.132(7) 0.066(4) -0.022(4) 0.021(4) -0.011(5)
C1 0.047(4) 0.064(4) 0.092(5) 0.001(4) 0.019(3) -0.010(3)
C2 0.079(5) 0.089(6) 0.066(4) -0.020(4) 0.022(4) 0.011(4)
C3 0.046(3) 0.048(3) 0.036(3) -0.007(2) 0.015(2) -0.009(2)
C4 0.169(13) 0.169(13) 0.178(13) 0.043(10) 0.019(10) -0.008(11)
C5 0.107(8) 0.097(7) 0.167(10) -0.004(7) 0.049(7) -0.024(6)
C6 0.150(6) 0.178(7) 0.171(6) 0.015(5) 0.070(5) -0.016(5)
C7 0.131(8) 0.166(9) 0.258(10) -0.038(8) 0.057(7) 0.010(7)

loop_
_atom_type_symbol
_atom_type_description
_atom_type_scat_dispersion_real
_atom_type_scat_dispersion_imag
_atom_type_scat_source
C C 0.0033 0.0016 'International Tables Vol C Tables 4.2.6.8 and 6.1.1.4'
H H 0.0000 0.0000 'International Tables Vol C Tables 4.2.6.8 and 6.1.1.4'
N N 0.0061 0.0033 'International Tables Vol C Tables 4.2.6.8 and 6.1.1.4'
O O 0.0106 0.0060 'International Tables Vol C Tables 4.2.6.8 and 6.1.1.4'
Zn Zn 0.2839 1.4301 'International Tables Vol C Tables 4.2.6.8 and 6.1.1.4'
Br Br -0.2901 2.4595 'International Tables Vol C Tables 4.2.6.8 and 6.1.1.4'

loop_
_geom_angle_atom_site_label_1
_geom_angle_atom_site_label_2
_geom_angle_atom_site_label_3
_geom_angle
_geom_angle_site_symmetry_1
_geom_angle_site_symmetry_3
O14 Zn1 O12 110.09(14) 2_745 3_755
O14 Zn1 O21 110.99(12) 2_745 .
O12 Zn1 O21 100.90(12) 3_755 .
O14 Zn1 Br1 112.27(9) 2_745 .
O12 Zn1 Br1 103.97(9) 3_755 .
O21 Zn1 Br1 117.56(8) . .
O11 Zn2 O11 180.0(3) . 3_755
O11 Zn2 O13 95.56(13) . 4_565
O11 Zn2 O13 84.44(13) 3_755 4_565
O11 Zn2 O13 84.44(13) . 2_745
O11 Zn2 O13 95.56(13) 3_755 2_745
O13 Zn2 O13 180.00(17) 4_565 2_745
O11 Zn2 O21 91.23(11) . 3_755
O11 Zn2 O21 88.77(11) 3_755 3_755
O13 Zn2 O21 87.90(11) 4_565 3_755
O13 Zn2 O21 92.10(11) 2_745 3_755
O11 Zn2 O21 88.77(11) . .
O11 Zn2 O21 91.23(11) 3_755 .
O13 Zn2 O21 92.10(11) 4_565 .
O13 Zn2 O21 87.90(11) 2_745 .
O21 Zn2 O21 180.00(14) 3_755 .
C17 O11 Zn2 137.6(3) . .
C17 O12 Zn1 124.2(3) . 3_755
C18 O13 Zn2 145.6(3) . 2_755
C18 O14 Zn1 118.1(3) . 2_755
C16 C11 C12 119.7(4) . .
C16 C11 C17 120.2(4) . .
C12 C11 C17 120.1(4) . .
C13 C12 C11 120.2(4) . .
C13 C12 H12A 119.9 . .
C11 C12 H12A 119.9 . .
C12 C13 C14 120.3(4) . .
C12 C13 H13A 119.9 . .
C14 C13 H13A 119.9 . .
C15 C14 C13 119.4(4) . .
C15 C14 C18 121.3(4) . .
C13 C14 C18 119.3(4) . .
C14 C15 C16 120.1(4) . .
C14 C15 H15A 120.0 . .
C16 C15 H15A 120.0 . .
C11 C16 C15 120.3(4) . .
C11 C16 H16A 119.8 . .
C15 C16 H16A 119.8 . .
O11 C17 O12 126.2(4) . .
O11 C17 C11 117.7(4) . .
O12 C17 C11 116.0(3) . .
O13 C18 O14 126.0(4) . .
O13 C18 C14 117.2(4) . .
O14 C18 C14 116.7(4) . .
C24 O21 Zn1 111.1(2) . .
C24 O21 Zn2 120.3(2) . .
Zn1 O21 Zn2 103.39(12) . .
C22 C21 C23 118.9(4) . 3_765
C22 C21 C24 120.0(4) . .
C23 C21 C24 121.1(4) 3_765 .
C23 C22 C21 120.5(4) . .
C23 C22 H22A 119.8 . .
C21 C22 H22A 119.8 . .
C22 C23 C21 120.6(4) . 3_765
C22 C23 H23A 119.7 . .
C21 C23 H23A 119.7 3_765 .
O22 C24 O21 121.7(4) . .
O22 C24 C21 121.6(4) . .
O21 C24 C21 116.6(4) . .
C1 N1 C2 109.1(7) . .
C1 N1 H1A 125.4 . .
C2 N1 H1A 125.4 . .
C1 N2 C3 108.2(7) . .
C1 N2 H2A 125.9 . .
C3 N2 H2A 125.9 . .
N1 C1 N2 109.2(7) . .
N1 C1 C4 117.8(10) . .
N2 C1 C4 132.8(10) . .
C3 C2 N1 106.2(6) . .
C3 C2 H2B 126.9 . .
N1 C2 H2B 126.9 . .
C2 C3 N2 107.2(6) . .
C2 C3 C5 125.3(7) . .
N2 C3 C5 127.4(7) . .
C1 C4 H4A 109.5 . .
C1 C4 H4B 109.5 . .
H4A C4 H4B 109.5 . .
C1 C4 H4C 109.5 . .
H4A C4 H4C 109.5 . .
H4B C4 H4C 109.5 . .
C6 C5 C3 111.6(9) . .
C6 C5 H5A 109.3 . .
C3 C5 H5A 109.3 . .
C6 C5 H5B 109.3 . .
C3 C5 H5B 109.3 . .
H5A C5 H5B 108.0 . .
C7 C6 C5 132.8(13) . .
C7 C6 H6A 104.0 . .
C5 C6 H6A 104.0 . .
C7 C6 H6B 104.0 . .
C5 C6 H6B 104.0 . .
H6A C6 H6B 105.5 . .
C6 C7 H7A 109.5 . .
C6 C7 H7B 109.5 . .
H7A C7 H7B 109.5 . .
C6 C7 H7C 109.5 . .
H7A C7 H7C 109.5 . .
H7B C7 H7C 109.5 . .

loop_
_geom_bond_atom_site_label_1
_geom_bond_atom_site_label_2
_geom_bond_distance
_geom_bond_site_symmetry_2
Zn1 O14 1.956(3) 2_745
Zn1 O12 1.962(3) 3_755
Zn1 O21 1.976(3) .
Zn1 Br1 2.3537(6) .
Zn2 O11 2.032(3) .
Zn2 O11 2.032(3) 3_755
Zn2 O13 2.060(3) 4_565
Zn2 O13 2.060(3) 2_745
Zn2 O21 2.196(3) 3_755
Zn2 O21 2.196(3) .
O11 C17 1.230(5) .
O12 C17 1.268(5) .
O12 Zn1 1.962(3) 3_755
O13 C18 1.240(5) .
O13 Zn2 2.060(3) 2_755
O14 C18 1.267(5) .
O14 Zn1 1.956(3) 2_755
C11 C16 1.377(6) .
C11 C12 1.383(6) .
C11 C17 1.509(5) .
C12 C13 1.376(6) .
C12 H12A 0.9300 .
C13 C14 1.395(6) .
C13 H13A 0.9300 .
C14 C15 1.375(6) .
C14 C18 1.499(5) .
C15 C16 1.391(6) .
C15 H15A 0.9300 .
C16 H16A 0.9300 .
O21 C24 1.317(5) .
O22 C24 1.227(5) .
C21 C22 1.384(6) .
C21 C23 1.393(6) 3_765
C21 C24 1.487(6) .
C22 C23 1.373(6) .
C22 H22A 0.9300 .
C23 C21 1.393(6) 3_765
C23 H23A 0.9300 .
N1 C1 1.258(10) .
N1 C2 1.359(10) .
N1 H1A 0.8600 .
N2 C1 1.301(10) .
N2 C3 1.337(8) .
N2 H2A 0.8600 .
C1 C4 1.387(14) .
C2 C3 1.312(8) .
C2 H2B 0.9300 .
C3 C5 1.470(10) .
C4 H4A 0.9600 .
C4 H4B 0.9600 .
C4 H4C 0.9600 .
C5 C6 1.432(16) .
C5 H5A 0.9700 .
C5 H5B 0.9700 .
C6 C7 1.357(17) .
C6 H6A 0.9700 .
C6 H6B 0.9700 .
C7 H7A 0.9600 .
C7 H7B 0.9600 .
C7 H7C 0.9600 .

loop_
_geom_torsion_atom_site_label_1
_geom_torsion_atom_site_label_2
_geom_torsion_atom_site_label_3
_geom_torsion_atom_site_label_4
_geom_torsion
_geom_torsion_site_symmetry_1
_geom_torsion_site_symmetry_4
O11 Zn2 O11 C17 -29(100) 3_755 .
O13 Zn2 O11 C17 -76.7(4) 4_565 .
O13 Zn2 O11 C17 103.3(4) 2_745 .
O21 Zn2 O11 C17 11.3(4) 3_755 .
O21 Zn2 O11 C17 -168.7(4) . .
C16 C11 C12 C13 -0.2(7) . .
C17 C11 C12 C13 178.3(4) . .
C11 C12 C13 C14 -0.3(8) . .
C12 C13 C14 C15 1.3(7) . .
C12 C13 C14 C18 -179.9(4) . .
C13 C14 C15 C16 -1.8(7) . .
C18 C14 C15 C16 179.4(4) . .
C12 C11 C16 C15 -0.3(7) . .
C17 C11 C16 C15 -178.8(4) . .
C14 C15 C16 C11 1.3(8) . .
Zn2 O11 C17 O12 24.1(7) . .
Zn2 O11 C17 C11 -155.0(3) . .
Zn1 O12 C17 O11 -10.0(6) 3_755 .
Zn1 O12 C17 C11 169.1(3) 3_755 .
C16 C11 C17 O11 -179.8(4) . .
C12 C11 C17 O11 1.7(6) . .
C16 C11 C17 O12 1.0(6) . .
C12 C11 C17 O12 -177.5(4) . .
Zn2 O13 C18 O14 6.2(8) 2_755 .
Zn2 O13 C18 C14 -174.3(4) 2_755 .
Zn1 O14 C18 O13 -8.9(6) 2_755 .
Zn1 O14 C18 C14 171.5(3) 2_755 .
C15 C14 C18 O13 -168.4(4) . .
C13 C14 C18 O13 12.8(6) . .
C15 C14 C18 O14 11.2(6) . .
C13 C14 C18 O14 -167.6(4) . .
O14 Zn1 O21 C24 -75.1(3) 2_745 .
O12 Zn1 O21 C24 168.3(3) 3_755 .
Br1 Zn1 O21 C24 56.1(3) . .
O14 Zn1 O21 Zn2 55.34(15) 2_745 .
O12 Zn1 O21 Zn2 -61.32(14) 3_755 .
Br1 Zn1 O21 Zn2 -173.51(5) . .
O11 Zn2 O21 C24 -5.8(3) . .
O11 Zn2 O21 C24 174.2(3) 3_755 .
O13 Zn2 O21 C24 -101.3(3) 4_565 .
O13 Zn2 O21 C24 78.7(3) 2_745 .
O21 Zn2 O21 C24 55.7(3) 3_755 .
O11 Zn2 O21 Zn1 -130.42(13) . .
O11 Zn2 O21 Zn1 49.58(13) 3_755 .
O13 Zn2 O21 Zn1 134.06(13) 4_565 .
O13 Zn2 O21 Zn1 -45.94(13) 2_745 .
O21 Zn2 O21 Zn1 -68.95(11) 3_755 .
C23 C21 C22 C23 -0.1(7) 3_765 .
C24 C21 C22 C23 -178.7(4) . .
C21 C22 C23 C21 0.1(8) . 3_765
Zn1 O21 C24 O22 18.3(5) . .
Zn2 O21 C24 O22 -102.6(4) . .
Zn1 O21 C24 C21 -158.9(3) . .
Zn2 O21 C24 C21 80.2(4) . .
C22 C21 C24 O22 10.2(6) . .
C23 C21 C24 O22 -168.4(4) 3_765 .
C22 C21 C24 O21 -172.5(4) . .
C23 C21 C24 O21 8.9(6) 3_765 .
C2 N1 C1 N2 -0.2(10) . .
C2 N1 C1 C4 177.0(9) . .
C3 N2 C1 N1 0.1(9) . .
C3 N2 C1 C4 -176.7(10) . .
C1 N1 C2 C3 0.3(9) . .
N1 C2 C3 N2 -0.3(8) . .
N1 C2 C3 C5 -177.5(7) . .
C1 N2 C3 C2 0.1(9) . .
C1 N2 C3 C5 177.3(8) . .
C2 C3 C5 C6 99.2(11) . .
N2 C3 C5 C6 -77.5(12) . .
C3 C5 C6 C7 -15(2) . .
